data_2013453
loop_
_publ_author_name
'Zhang, Hong-Tao'
'Xiao-Zeng You'

_publ_section_title
;
 A one-dimensional zigzag coordination polymer of
 diaqua(pyridine-2,3-dicarboxylato)cobalt(II)
;
_journal_issue 8
_journal_name_full 'Acta Crystallographica Section C'
_journal_page_first m313
_journal_page_last m314
_journal_paper_doi 10.1107/S0108270103012551
_journal_volume 59
_journal_year 2003
_chemical_formula_iupac '[Co (C7 H3 N O4) (H2 O1)2]'
_chemical_formula_moiety 'C7 H7 Co N O6'
_chemical_formula_sum 'C7 H7 Co N O6'
_chemical_formula_weight 260.07
_chemical_name_common
;
 diaaqua-pyridine-2,3-dicarboxylate cobalt (II)
;
_chemical_name_systematic
;
 catena-
[diaqua(pyridine-2,3-dicarboxylato-\k^4^N:O,O',O')cobalt(II)]
;
_space_group_IT_number 14
_symmetry_cell_setting monoclinic
_symmetry_space_group_name_Hall '-P 2ybc'
_symmetry_space_group_name_H-M 'P 1 21/c 1'
_atom_sites_solution_hydrogens geom
_atom_sites_solution_primary direct
_atom_sites_solution_secondary difmap
_audit_creation_method SHELXL-97
_cell_angle_alpha 90.00
_cell_angle_beta 113.95(3)
_cell_angle_gamma 90.00
_cell_formula_units_Z 4
_cell_length_a 7.7200(15)
_cell_length_b 15.620(3)
_cell_length_c 7.8100(16)
_cell_measurement_reflns_used 25
_cell_measurement_temperature 298(2)
_cell_measurement_theta_max 13.94
_cell_measurement_theta_min 2.18
_cell_volume 860.7(4)
_computing_cell_refinement 'CAD-4 Software (Enraf--Nonius, 1989)'
_computing_data_collection 'CAD-4 Software (Enraf--Nonius, 1989)'
_computing_data_reduction 'XCAD4 (Harms & Wocadlo, 1995)'
_computing_molecular_graphics 'SHELXTL (Sheldrick, 2000)'
_computing_publication_material 'SHELXTL (Sheldrick, 2000)'
_computing_structure_refinement 'SHELXL97 (Sheldrick, 1997)'
_computing_structure_solution 'SHELXS97 (Sheldrick, 1997)'
_diffrn_ambient_temperature 298(2)
_diffrn_measured_fraction_theta_full 0.997
_diffrn_measured_fraction_theta_max 0.997
_diffrn_measurement_device_type 'Enraf--Nonius CAD-4'
_diffrn_measurement_method '\w scans'
_diffrn_radiation_monochromator graphite
_diffrn_radiation_source 'fine-focus sealed tube'
_diffrn_radiation_type MoK\a
_diffrn_radiation_wavelength 0.71073
_diffrn_reflns_av_R_equivalents 0.0169
_diffrn_reflns_av_sigmaI/netI 0.0289
_diffrn_reflns_limit_h_max 9
_diffrn_reflns_limit_h_min 0
_diffrn_reflns_limit_k_max 18
_diffrn_reflns_limit_k_min 0
_diffrn_reflns_limit_l_max 8
_diffrn_reflns_limit_l_min -9
_diffrn_reflns_number 1625
_diffrn_reflns_theta_full 24.99
_diffrn_reflns_theta_max 25.00
_diffrn_reflns_theta_min 3.14
_diffrn_standards_decay_% 1.1
_diffrn_standards_interval_count 200
_diffrn_standards_number 3
_exptl_absorpt_coefficient_mu 2.003
_exptl_absorpt_correction_T_max 0.670
_exptl_absorpt_correction_T_min 0.470
_exptl_absorpt_correction_type psi-scan
_exptl_absorpt_process_details 'XCAD4 (Harms & Wocadlo, 1995)'
_exptl_crystal_colour Red
_exptl_crystal_density_diffrn 2.007
_exptl_crystal_density_method 'not measured'
_exptl_crystal_description Prism
_exptl_crystal_F_000 524
_exptl_crystal_size_max 0.37
_exptl_crystal_size_mid 0.24
_exptl_crystal_size_min 0.20
_refine_diff_density_max 0.284
_refine_diff_density_min -0.363
_refine_ls_extinction_method none
_refine_ls_goodness_of_fit_ref 1.001
_refine_ls_hydrogen_treatment mixed
_refine_ls_matrix_type full
_refine_ls_number_parameters 152
_refine_ls_number_reflns 1509
_refine_ls_number_restraints 4
_refine_ls_restrained_S_all 1.000
_refine_ls_R_factor_all 0.0368
_refine_ls_R_factor_gt 0.0227
_refine_ls_shift/su_max 0.001
_refine_ls_shift/su_mean 0.000
_refine_ls_structure_factor_coef Fsqd
_refine_ls_weighting_details 'calc w=1/[\s^2^(Fo^2^)+(0.0319P)^2^+0.385P] where P=(Fo^2^+2Fc^2^)/3'
_refine_ls_weighting_scheme calc
_refine_ls_wR_factor_gt 0.0570
_refine_ls_wR_factor_ref 0.0619
_reflns_number_gt 1254
_reflns_number_total 1509
_reflns_threshold_expression I>2\s(I)
_cod_data_source_file gd1261.cif
_cod_data_source_block I
_cod_depositor_comments
;
The following automatic conversions were performed:

'_exptl_absorpt_correction_type' value 'psi scan' changed to
'psi-scan' according to
/home/saulius/struct/CIF-dictionaries/cif_core.dic dictionary named
'cif_core.dic' version 2.4.1 from 2010-06-29.

Automatic conversion script
Id: cif_fix_values 1715 2011-07-08 13:25:40Z adriana 
;
_cod_original_sg_symbol_H-M 'P 21/c'
_cod_database_code 2013453
_cod_database_fobs_code 2013453

loop_
_symmetry_equiv_pos_as_xyz
'x, y, z'
'-x, y+1/2, -z+1/2'
'-x, -y, -z'
'x, -y-1/2, z-1/2'

loop_
_atom_site_label
_atom_site_fract_x
_atom_site_fract_y
_atom_site_fract_z
_atom_site_U_iso_or_equiv
_atom_site_adp_type
_atom_site_calc_flag
_atom_site_refinement_flags
_atom_site_occupancy
_atom_site_disorder_assembly
_atom_site_disorder_group
_atom_site_type_symbol
Co 0.35351(4) 0.55715(2) 0.07142(4) 0.01702(12) Uani d . 1 . . Co
N1 0.5480(3) 0.60168(12) 0.3338(3) 0.0172(4) Uani d . 1 . . N
O1 0.5170(2) 0.56919(10) 0.8996(2) 0.0179(4) Uani d . 1 . . O
O2 0.4216(3) 0.70161(11) 0.8014(3) 0.0340(5) Uani d . 1 . . O
O3 0.1955(3) 0.57115(13) 0.5084(3) 0.0291(4) Uani d . 1 . . O
O4 0.1997(2) 0.54100(11) 0.2318(2) 0.0228(4) Uani d . 1 . . O
O1W 0.2409(3) 0.68383(12) 0.0173(3) 0.0295(4) Uani d D 1 . . O
O2W 0.1461(3) 0.51688(13) -0.1719(3) 0.0261(4) Uani d D 1 . . O
C1 0.4757(3) 0.60161(14) 0.4647(3) 0.0164(5) Uani d . 1 . . C
C2 0.5794(3) 0.62869(15) 0.6463(3) 0.0188(5) Uani d . 1 . . C
C3 0.7636(4) 0.65845(16) 0.6929(3) 0.0234(6) Uani d . 1 . . C
H3 0.8374 0.6766 0.8143 0.028 Uiso calc R 1 . . H
C4 0.8349(4) 0.66065(17) 0.5579(4) 0.0259(6) Uani d . 1 . . C
H4 0.9565 0.6811 0.5856 0.031 Uiso calc R 1 . . H
C5 0.7216(4) 0.63170(16) 0.3793(4) 0.0225(5) Uani d . 1 . . C
H5 0.7695 0.6334 0.2876 0.027 Uiso calc R 1 . . H
C6 0.4965(3) 0.63277(15) 0.7909(3) 0.0193(5) Uani d . 1 . . C
C7 0.2737(3) 0.56924(15) 0.3987(3) 0.0186(5) Uani d . 1 . . C
H2WA 0.144(5) 0.531(2) -0.273(4) 0.042(10) Uiso d D 1 . . H
H1WA 0.280(5) 0.699(2) -0.060(4) 0.050(11) Uiso d D 1 . . H
H2WB 0.039(4) 0.501(3) -0.178(5) 0.071(13) Uiso d D 1 . . H
H1WB 0.296(5) 0.713(2) 0.114(4) 0.062(12) Uiso d D 1 . . H

loop_
_atom_site_aniso_label
_atom_site_aniso_U_11
_atom_site_aniso_U_22
_atom_site_aniso_U_33
_atom_site_aniso_U_12
_atom_site_aniso_U_13
_atom_site_aniso_U_23
Co 0.01784(18) 0.02070(18) 0.01339(18) -0.00146(14) 0.00724(13) -0.00179(13)
N1 0.0185(10) 0.0175(10) 0.0171(10) 0.0000(8) 0.0088(8) -0.0020(8)
O1 0.0200(8) 0.0195(8) 0.0151(8) 0.0005(7) 0.0082(7) 0.0023(7)
O2 0.0591(13) 0.0215(10) 0.0323(11) 0.0098(9) 0.0299(10) 0.0048(8)
O3 0.0225(9) 0.0497(12) 0.0196(9) -0.0034(8) 0.0132(8) -0.0016(8)
O4 0.0206(9) 0.0322(10) 0.0168(8) -0.0065(7) 0.0089(7) -0.0049(7)
O1W 0.0369(11) 0.0270(10) 0.0268(11) 0.0007(9) 0.0153(10) -0.0011(9)
O2W 0.0189(9) 0.0427(11) 0.0157(9) -0.0089(8) 0.0059(8) -0.0039(8)
C1 0.0198(12) 0.0149(11) 0.0162(12) 0.0010(10) 0.0089(10) 0.0016(9)
C2 0.0219(12) 0.0163(11) 0.0181(12) -0.0002(10) 0.0081(10) 0.0027(9)
C3 0.0230(13) 0.0260(13) 0.0186(12) -0.0039(10) 0.0057(11) -0.0017(10)
C4 0.0208(13) 0.0270(13) 0.0293(14) -0.0040(11) 0.0097(11) -0.0015(11)
C5 0.0249(13) 0.0235(13) 0.0242(13) -0.0018(11) 0.0152(11) -0.0012(10)
C6 0.0208(12) 0.0217(12) 0.0138(12) -0.0049(10) 0.0055(10) -0.0030(10)
C7 0.0193(12) 0.0192(12) 0.0172(12) 0.0015(10) 0.0074(10) 0.0024(9)

loop_
_atom_type_symbol
_atom_type_description
_atom_type_scat_dispersion_real
_atom_type_scat_dispersion_imag
_atom_type_scat_source
C C 0.0033 0.0016 'International Tables Vol C Tables 4.2.6.8 and 6.1.1.4'
H H 0.0000 0.0000 'International Tables Vol C Tables 4.2.6.8 and 6.1.1.4'
N N 0.0061 0.0033 'International Tables Vol C Tables 4.2.6.8 and 6.1.1.4'
O O 0.0106 0.0060 'International Tables Vol C Tables 4.2.6.8 and 6.1.1.4'
Co Co 0.3494 0.9721 'International Tables Vol C Tables 4.2.6.8 and 6.1.1.4'

loop_
_geom_angle_atom_site_label_1
_geom_angle_atom_site_label_2
_geom_angle_atom_site_label_3
_geom_angle_site_symmetry_1
_geom_angle_site_symmetry_3
_geom_angle
_geom_angle_publ_flag
O2W Co O4 . . 95.81(7) yes
O2W Co N1 . . 174.31(8) yes
O4 Co N1 . . 78.94(7) yes
O2W Co O1W . . 89.93(8) yes
O4 Co O1W . . 86.84(8) yes
N1 Co O1W . . 87.63(8) yes
O2W Co O1 . 3_666 88.34(7) yes
O4 Co O1 . 3_666 100.30(6) ?
N1 Co O1 . 3_666 94.70(7) yes
O1W Co O1 . 3_666 172.79(7) ?
O2W Co O1 . 1_554 83.37(7) yes
O4 Co O1 . 1_554 177.89(6) ?
N1 Co O1 . 1_554 101.96(7) yes
O1W Co O1 . 1_554 95.09(7) ?
O1 Co O1 3_666 1_554 77.75(6) yes
C5 N1 C1 . . 118.8(2) ?
C5 N1 Co . . 128.41(16) ?
C1 N1 Co . . 112.72(15) yes
C6 O1 Co . 3_666 134.59(15) ?
C6 O1 Co . 1_556 121.89(15) ?
Co O1 Co 3_666 1_556 102.25(6) yes
C7 O4 Co . . 116.81(15) yes
Co O1W H1WA . . 100(3) ?
Co O1W H1WB . . 108(3) ?
H1WA O1W H1WB . . 108(4) ?
Co O2W H2WA . . 122(2) ?
Co O2W H2WB . . 122(3) ?
H2WA O2W H2WB . . 113(3) ?
N1 C1 C2 . . 122.2(2) ?
N1 C1 C7 . . 115.3(2) ?
C2 C1 C7 . . 122.5(2) ?
C1 C2 C3 . . 118.3(2) ?
C1 C2 C6 . . 122.4(2) ?
C3 C2 C6 . . 119.2(2) ?
C4 C3 C2 . . 119.4(2) ?
C4 C3 H3 . . 120.3 ?
C2 C3 H3 . . 120.3 ?
C3 C4 C5 . . 118.5(2) ?
C3 C4 H4 . . 120.7 ?
C5 C4 H4 . . 120.7 ?
N1 C5 C4 . . 122.8(2) ?
N1 C5 H5 . . 118.6 ?
C4 C5 H5 . . 118.6 ?
O2 C6 O1 . . 124.6(2) ?
O2 C6 C2 . . 115.9(2) ?
O1 C6 C2 . . 119.3(2) ?
O3 C7 O4 . . 125.3(2) ?
O3 C7 C1 . . 118.8(2) ?
O4 C7 C1 . . 115.8(2) ?

loop_
_geom_bond_atom_site_label_1
_geom_bond_atom_site_label_2
_geom_bond_site_symmetry_2
_geom_bond_distance
_geom_bond_publ_flag
Co O2W . 2.025(2) yes
Co O4 . 2.0613(17) yes
Co N1 . 2.107(2) yes
Co O1W . 2.133(2) yes
Co O1 3_666 2.1821(16) yes
Co O1 1_554 2.1920(17) yes
N1 C5 . 1.325(3) ?
N1 C1 . 1.348(3) yes
O1 C6 . 1.274(3) ?
O2 C6 . 1.239(3) ?
O3 C7 . 1.232(3) ?
O4 C7 . 1.271(3) yes
O1W H1WA . 0.81(2) ?
O1W H1WB . 0.84(3) ?
O2W H2WA . 0.81(2) ?
O2W H2WB . 0.85(3) ?
C1 C2 . 1.382(3) ?
C1 C7 . 1.517(3) ?
C2 C3 . 1.396(3) ?
C2 C6 . 1.508(3) ?
C3 C4 . 1.374(4) ?
C3 H3 . 0.9300 ?
C4 C5 . 1.387(4) ?
C4 H4 . 0.9300 ?
C5 H5 . 0.9300 ?

loop_
_geom_hbond_atom_site_label_D
_geom_hbond_atom_site_label_H
_geom_hbond_atom_site_label_A
_geom_hbond_site_symmetry_A
_geom_hbond_distance_DH
_geom_hbond_distance_HA
_geom_hbond_distance_DA
_geom_hbond_angle_DHA
_geom_hbond_publ_flag
O1W H1WB O2 4_575 0.84(3) 1.92(3) 2.749(3) 168(4) yes
O1W H1WA O2 1_554 0.81(2) 1.83(3) 2.604(3) 160(4) yes
O2W H2WA O3 1_554 0.81(2) 2.01(2) 2.806(3) 168(3) yes
O2W H2WB O4 3_565 0.85(3) 1.84(3) 2.674(3) 170(4) yes

loop_
_geom_torsion_atom_site_label_1
_geom_torsion_atom_site_label_2
_geom_torsion_atom_site_label_3
_geom_torsion_atom_site_label_4
_geom_torsion_site_symmetry_1
_geom_torsion
_geom_torsion_publ_flag
O4 Co N1 C5 . -180.0(2) ?
O1W Co N1 C5 . -92.7(2) ?
O1 Co N1 C5 3_666 80.5(2) ?
O1 Co N1 C5 1_554 2.0(2) ?
O4 Co N1 C1 . -3.09(15) ?
O1W Co N1 C1 . 84.15(16) ?
O1 Co N1 C1 3_666 -102.69(16) ?
O1 Co N1 C1 1_554 178.86(15) ?
O2W Co O4 C7 . -172.09(17) ?
N1 Co O4 C7 . 5.72(17) ?
O1W Co O4 C7 . -82.48(17) ?
O1 Co O4 C7 3_666 98.55(17) ?
C5 N1 C1 C2 . -2.6(3) ?
Co N1 C1 C2 . -179.76(18) ?
C5 N1 C1 C7 . 177.8(2) ?
Co N1 C1 C7 . 0.6(2) ?
N1 C1 C2 C3 . 1.2(3) ?
C7 C1 C2 C3 . -179.2(2) ?
N1 C1 C2 C6 . 177.0(2) ?
C7 C1 C2 C6 . -3.4(4) ?
C1 C2 C3 C4 . 0.6(4) ?
C6 C2 C3 C4 . -175.3(2) ?
C2 C3 C4 C5 . -1.0(4) ?
C1 N1 C5 C4 . 2.1(4) ?
Co N1 C5 C4 . 178.81(19) ?
C3 C4 C5 N1 . -0.3(4) ?
Co O1 C6 O2 3_666 -177.61(18) ?
Co O1 C6 O2 1_556 17.8(3) ?
Co O1 C6 C2 3_666 -2.2(3) ?
Co O1 C6 C2 1_556 -166.81(16) ?
C1 C2 C6 O2 . -90.6(3) yes
C3 C2 C6 O2 . 85.1(3) ?
C1 C2 C6 O1 . 93.6(3) yes
C3 C2 C6 O1 . -90.7(3) ?
Co O4 C7 O3 . 173.87(19) ?
Co O4 C7 C1 . -7.0(3) ?
N1 C1 C7 O3 . -176.6(2) ?
C2 C1 C7 O3 . 3.8(3) ?
N1 C1 C7 O4 . 4.2(3) ?
C2 C1 C7 O4 . -175.4(2) ?
